data_2214555
loop_
_publ_author_name
'Blaurock, Steffen'
'Fischer, Axel'
'Schmutzler, Reinhard'
'Edelmann, Frank T.'

_publ_section_title
;
 Methylenebis(phosphonic difluoride)
;
_journal_coeditor_code BT2436
_journal_issue 8
_journal_name_full 'Acta Crystallographica Section E'
_journal_page_first o3496
_journal_page_last o3496
_journal_paper_doi 10.1107/S1600536807034046
_journal_volume 63
_journal_year 2007
_chemical_formula_iupac 'C H2 F4 O2 P2'
_chemical_formula_moiety 'C H2 F4 O2 P2'
_chemical_formula_sum 'C H2 F4 O2 P2'
_chemical_formula_weight 183.97
_chemical_name_systematic
;
Methylenebis(phosphonic difluoride)
;
_space_group_IT_number 33
_symmetry_cell_setting orthorhombic
_symmetry_space_group_name_Hall 'P 2c -2n'
_symmetry_space_group_name_H-M 'P n a 21'
_atom_sites_solution_hydrogens geom
_atom_sites_solution_primary direct
_atom_sites_solution_secondary difmap
_audit_creation_method SHELXL97
_cell_angle_alpha 90.00
_cell_angle_beta 90.00
_cell_angle_gamma 90.00
_cell_formula_units_Z 8
_cell_length_a 16.975(2)
_cell_length_b 5.2277(6)
_cell_length_c 12.9176(14)
_cell_measurement_reflns_used 5368
_cell_measurement_temperature 173(2)
_cell_measurement_theta_max 30.5
_cell_measurement_theta_min 2.8
_cell_volume 1146.3(2)
_computing_cell_refinement 'SAINT (Bruker, 1998)'
_computing_data_collection 'SMART (Bruker, 1998)'
_computing_data_reduction SAINT
_computing_molecular_graphics SHELXTL-Plus
_computing_publication_material SHELXTL-Plus
_computing_structure_refinement 'SHELXTL-Plus (Bruker, 1998)'
_computing_structure_solution 'SHELXS97 (Sheldrick, 1990)'
_diffrn_ambient_temperature 173(2)
_diffrn_detector_area_resol_mean 8.192
_diffrn_measured_fraction_theta_full 1.000
_diffrn_measured_fraction_theta_max 1.000
_diffrn_measurement_device_type 'Bruker SMART 1000 CCD area-detector'
_diffrn_measurement_method \w
_diffrn_radiation_monochromator graphite
_diffrn_radiation_source 'fine-focus sealed tube'
_diffrn_radiation_type MoK\a
_diffrn_radiation_wavelength 0.71073
_diffrn_reflns_av_R_equivalents 0.0292
_diffrn_reflns_av_sigmaI/netI 0.0187
_diffrn_reflns_limit_h_max 24
_diffrn_reflns_limit_h_min -24
_diffrn_reflns_limit_k_max 7
_diffrn_reflns_limit_k_min -7
_diffrn_reflns_limit_l_max 18
_diffrn_reflns_limit_l_min -18
_diffrn_reflns_number 18754
_diffrn_reflns_theta_full 30.52
_diffrn_reflns_theta_max 30.52
_diffrn_reflns_theta_min 2.40
_exptl_absorpt_coefficient_mu 0.770
_exptl_absorpt_correction_T_max 0.9065
_exptl_absorpt_correction_T_min 0.7330
_exptl_absorpt_correction_type multi-scan
_exptl_absorpt_process_details '(SADABS; Sheldrick, 1997)'
_exptl_crystal_colour colourless
_exptl_crystal_density_diffrn 2.132
_exptl_crystal_density_method 'not measured'
_exptl_crystal_description plate
_exptl_crystal_F_000 720
_exptl_crystal_size_max 0.43
_exptl_crystal_size_mid 0.27
_exptl_crystal_size_min 0.13
_refine_diff_density_max 0.567
_refine_diff_density_min -0.542
_refine_ls_abs_structure_details 'Flack (1983), with 1672 Friedel pairs'
_refine_ls_abs_structure_Flack -0.03(8)
_refine_ls_extinction_method none
_refine_ls_goodness_of_fit_ref 1.054
_refine_ls_hydrogen_treatment constr
_refine_ls_matrix_type full
_refine_ls_number_parameters 163
_refine_ls_number_reflns 3500
_refine_ls_number_restraints 1
_refine_ls_restrained_S_all 1.054
_refine_ls_R_factor_all 0.0313
_refine_ls_R_factor_gt 0.0280
_refine_ls_shift/su_max 0.000
_refine_ls_shift/su_mean 0.000
_refine_ls_structure_factor_coef Fsqd
_refine_ls_weighting_details 'calc w = 1/[\s^2^(Fo^2^)+(0.0533P)^2^] where P=(Fo^2^+2Fc^2^)/3'
_refine_ls_weighting_scheme calc
_refine_ls_wR_factor_gt 0.0736
_refine_ls_wR_factor_ref 0.0755
_reflns_number_gt 3205
_reflns_number_total 3500
_reflns_threshold_expression I>2\s(I)
_cod_data_source_file bt2436.cif
_cod_data_source_block I
_cod_original_sg_symbol_Hall 'P 2 c -2 n'
_cod_database_code 2214555
_cod_database_fobs_code 2214555

loop_
_symmetry_equiv_pos_as_xyz
'x, y, z'
'-x, -y, z+1/2'
'x+1/2, -y+1/2, z'
'-x+1/2, y+1/2, z+1/2'

loop_
_atom_site_type_symbol
_atom_site_label
_atom_site_fract_x
_atom_site_fract_y
_atom_site_fract_z
_atom_site_U_iso_or_equiv
_atom_site_adp_type
_atom_site_calc_flag
_atom_site_refinement_flags
_atom_site_occupancy
P P1 0.55572(3) 0.28344(8) 0.60836(4) 0.02034(12) Uani d . 1
P P2 0.55486(3) 0.02274(8) 0.81045(4) 0.02008(10) Uani d . 1
P P4 0.30379(3) 0.79236(8) 0.76166(4) 0.02068(11) Uani d . 1
P P3 0.30600(3) 0.54835(8) 0.55714(4) 0.01888(10) Uani d . 1
F F2 0.59439(9) 0.5203(2) 0.56183(12) 0.0347(3) Uani d . 1
F F3 0.49330(9) 0.1952(2) 0.86152(13) 0.0327(3) Uani d . 1
F F7 0.33664(9) 1.0365(2) 0.80986(13) 0.0354(3) Uani d . 1
F F5 0.24222(8) 0.7124(2) 0.50573(12) 0.0323(3) Uani d . 1
O O3 0.27660(9) 0.3092(2) 0.59923(13) 0.0248(3) Uani d . 1
F F4 0.61055(8) -0.0141(2) 0.90233(10) 0.0296(3) Uani d . 1
O O4 0.21851(10) 0.7812(3) 0.75682(15) 0.0288(4) Uani d . 1
O O1 0.47055(10) 0.2938(3) 0.61383(15) 0.0299(4) Uani d . 1
O O2 0.52357(10) -0.2127(2) 0.76811(15) 0.0276(3) Uani d . 1
F F6 0.36236(8) 0.5180(2) 0.46534(10) 0.0270(2) Uani d . 1
C C2 0.35521(12) 0.7605(3) 0.64298(17) 0.0179(4) Uani d . 1
H H2A 0.4090 0.6954 0.6568 0.021 Uiso calc R 1
H H2B 0.3601 0.9306 0.6099 0.021 Uiso calc R 1
F F1 0.58654(8) 0.0785(3) 0.53391(11) 0.0347(3) Uani d . 1
C C1 0.60738(12) 0.2305(3) 0.72558(17) 0.0191(4) Uani d . 1
H H1A 0.6163 0.3964 0.7606 0.023 Uiso calc R 1
H H1B 0.6595 0.1547 0.7099 0.023 Uiso calc R 1
F F8 0.34007(9) 0.5934(3) 0.83358(11) 0.0370(3) Uani d . 1

loop_
_atom_site_aniso_label
_atom_site_aniso_U_11
_atom_site_aniso_U_22
_atom_site_aniso_U_33
_atom_site_aniso_U_12
_atom_site_aniso_U_13
_atom_site_aniso_U_23
P1 0.0220(3) 0.01534(18) 0.0237(3) 0.00100(16) -0.0022(2) 0.00045(16)
P2 0.0230(2) 0.01312(17) 0.0241(2) -0.00233(14) 0.00020(18) 0.00064(17)
P4 0.0224(3) 0.01646(18) 0.0231(3) 0.00051(16) 0.0025(2) -0.00196(17)
P3 0.02080(19) 0.01297(17) 0.0229(2) -0.00030(15) -0.00179(18) -0.00083(16)
F2 0.0438(7) 0.0267(6) 0.0335(7) -0.0073(5) -0.0018(7) 0.0121(5)
F3 0.0314(7) 0.0262(5) 0.0404(8) 0.0013(5) 0.0136(6) -0.0029(5)
F7 0.0416(7) 0.0296(6) 0.0350(7) -0.0071(5) 0.0048(6) -0.0159(6)
F5 0.0312(7) 0.0256(6) 0.0403(9) 0.0045(5) -0.0145(6) 0.0006(5)
O3 0.0265(7) 0.0155(6) 0.0324(8) -0.0045(5) -0.0004(6) -0.0007(5)
F4 0.0439(7) 0.0194(5) 0.0254(6) -0.0008(5) -0.0078(5) 0.0019(4)
O4 0.0233(7) 0.0256(6) 0.0376(10) 0.0014(5) 0.0074(8) -0.0016(6)
O1 0.0227(8) 0.0269(6) 0.0402(10) 0.0032(6) -0.0066(8) -0.0007(6)
O2 0.0313(8) 0.0165(5) 0.0351(9) -0.0070(5) -0.0029(7) -0.0007(5)
F6 0.0385(6) 0.0194(5) 0.0229(5) 0.0002(4) 0.0046(5) -0.0021(4)
C2 0.0173(9) 0.0131(6) 0.0231(11) -0.0013(5) 0.0017(8) -0.0018(6)
F1 0.0400(8) 0.0331(6) 0.0310(7) 0.0070(6) -0.0023(5) -0.0132(5)
C1 0.0167(9) 0.0146(6) 0.0258(12) -0.0007(6) 0.0004(9) 0.0006(6)
F8 0.0442(8) 0.0361(7) 0.0306(7) 0.0065(6) -0.0010(6) 0.0119(5)

loop_
_atom_type_symbol
_atom_type_description
_atom_type_scat_dispersion_real
_atom_type_scat_dispersion_imag
_atom_type_scat_source
C C 0.0033 0.0016 'International Tables Vol C Tables 4.2.6.8 and 6.1.1.4'
H H 0.0000 0.0000 'International Tables Vol C Tables 4.2.6.8 and 6.1.1.4'
O O 0.0106 0.0060 'International Tables Vol C Tables 4.2.6.8 and 6.1.1.4'
F F 0.0171 0.0103 'International Tables Vol C Tables 4.2.6.8 and 6.1.1.4'
P P 0.1023 0.0942 'International Tables Vol C Tables 4.2.6.8 and 6.1.1.4'

loop_
_geom_angle_atom_site_label_1
_geom_angle_atom_site_label_2
_geom_angle_atom_site_label_3
_geom_angle
O1 P1 F2 114.74(9)
O1 P1 F1 113.44(9)
F2 P1 F1 99.99(9)
O1 P1 C1 117.27(11)
F2 P1 C1 104.52(9)
F1 P1 C1 104.97(8)
O2 P2 F4 114.39(8)
O2 P2 F3 114.41(9)
F4 P2 F3 99.31(8)
O2 P2 C1 117.98(11)
F4 P2 C1 104.18(9)
F3 P2 C1 104.36(8)
O4 P4 F8 113.70(9)
O4 P4 F7 114.59(9)
F8 P4 F7 100.04(9)
O4 P4 C2 116.78(11)
F8 P4 C2 105.32(8)
F7 P4 C2 104.58(9)
O3 P3 F6 114.55(8)
O3 P3 F5 113.66(9)
F6 P3 F5 99.42(8)
O3 P3 C2 117.73(10)
F6 P3 C2 104.72(9)
F5 P3 C2 104.67(8)
P4 C2 P3 111.53(10)
P4 C2 H2A 109.3
P3 C2 H2A 109.3
P4 C2 H2B 109.3
P3 C2 H2B 109.3
H2A C2 H2B 108.0
P1 C1 P2 111.93(11)
P1 C1 H1A 109.2
P2 C1 H1A 109.2
P1 C1 H1B 109.2
P2 C1 H1B 109.2
H1A C1 H1B 107.9

loop_
_geom_bond_atom_site_label_1
_geom_bond_atom_site_label_2
_geom_bond_distance
P1 O1 1.4484(17)
P1 F2 1.5248(13)
P1 F1 1.5320(14)
P1 C1 1.772(2)
P2 O2 1.4478(14)
P2 F4 1.5295(13)
P2 F3 1.5296(14)
P2 C1 1.782(2)
P4 O4 1.4501(17)
P4 F8 1.5244(14)
P4 F7 1.5256(13)
P4 C2 1.772(2)
P3 O3 1.4518(14)
P3 F6 1.5318(14)
P3 F5 1.5324(14)
P3 C2 1.777(2)
C2 H2A 0.9900
C2 H2B 0.9900
C1 H1A 0.9900
C1 H1B 0.9900

loop_
_geom_hbond_atom_site_label_D
_geom_hbond_atom_site_label_H
_geom_hbond_atom_site_label_A
_geom_hbond_site_symmetry_A
_geom_hbond_distance_DH
_geom_hbond_distance_HA
_geom_hbond_distance_DA
_geom_hbond_angle_DHA
C2 H2A O1 . 0.99 2.41 3.151(2) 131.2
C2 H2A O2 1_565 0.99 2.47 3.286(3) 139.9
C2 H2B O3 1_565 0.99 2.44 3.214(2) 134.7
C2 H2B O1 1_565 0.99 2.67 3.428(2) 133.7
C2 H2B F4 2_664 0.99 2.76 3.429(2) 125.2
C1 H1A O4 3_565 0.99 2.42 3.200(2) 135.3
C1 H1A O2 1_565 0.99 2.58 3.286(2) 128.1
C1 H1A F6 2_665 0.99 2.71 3.404(3) 127.7
C1 H1B O3 3 0.99 2.46 3.310(3) 144.3
C1 H1B O4 3 0.99 2.56 3.298(2) 131.0

loop_
_geom_torsion_atom_site_label_1
_geom_torsion_atom_site_label_2
_geom_torsion_atom_site_label_3
_geom_torsion_atom_site_label_4
_geom_torsion
O4 P4 C2 P3 -34.20(13)
F8 P4 C2 P3 93.04(12)
F7 P4 C2 P3 -162.01(10)
O3 P3 C2 P4 -44.90(14)
F6 P3 C2 P4 -173.47(9)
F5 P3 C2 P4 82.42(12)
O1 P1 C1 P2 34.75(13)
F2 P1 C1 P2 163.05(10)
F1 P1 C1 P2 -92.20(12)
O2 P2 C1 P1 48.12(14)
F4 P2 C1 P1 176.18(9)
F3 P2 C1 P1 -80.12(12)

loop_
_cod_related_entry_id
_cod_related_entry_database
_cod_related_entry_code
1 ChemSpider 10454607
